data_7121618
loop_
_publ_author_name
'Nguyen, Thi Le Nhon'
'Incerti-Pradillos, Celia A'
'Lewis, William'
'Lam, Hon Wai'

_publ_section_title
;
 Enantioselective nickel-catalyzed arylative intramolecular
 1,4-allylations.
;
_journal_issue 44
_journal_name_full 'Chemical communications (Cambridge, England)'
_journal_page_first 5622
_journal_page_last 5625
_journal_paper_doi 10.1039/c8cc03204a
_journal_volume 54
_journal_year 2018
_chemical_absolute_configuration ad
_chemical_formula_moiety 'C24 H23 Cl2 N O3 S'
_chemical_formula_sum 'C24 H23 Cl2 N O3 S'
_chemical_formula_weight 476.39
_space_group_crystal_system monoclinic
_space_group_IT_number 4
_space_group_name_Hall 'P 2yb'
_space_group_name_H-M_alt 'P 1 21 1'
_symmetry_space_group_name_Hall 'P 2yb'
_symmetry_space_group_name_H-M 'P 1 21 1'
_atom_sites_solution_hydrogens geom
_atom_sites_solution_primary iterative
_atom_sites_solution_secondary difmap
_audit_creation_date 2017-08-24
_audit_creation_method
;
Olex2 1.2
(compiled 2017.08.10 svn.r3458 for OlexSys, GUI svn.r5381)
;
_audit_update_record
;
2017-11-10 deposited with the CCDC.
2018-05-09 downloaded from the CCDC.
;
_cell_angle_alpha 90
_cell_angle_beta 103.107(6)
_cell_angle_gamma 90
_cell_formula_units_Z 2
_cell_length_a 9.0371(6)
_cell_length_b 8.0682(4)
_cell_length_c 16.2367(10)
_cell_measurement_reflns_used 5017
_cell_measurement_temperature 120(2)
_cell_measurement_theta_max 75.7160
_cell_measurement_theta_min 5.0250
_cell_volume 1153.03(12)
_computing_cell_refinement 'CrysAlisPro 1.171.38.41n (Rigaku OD, 2015)'
_computing_data_collection 'CrysAlisPro 1.171.38.41n (Rigaku OD, 2015)'
_computing_data_reduction 'CrysAlisPro 1.171.38.41n (Rigaku OD, 2015)'
_computing_molecular_graphics 'Olex2 (Dolomanov et al., 2009)'
_computing_publication_material 'Olex2 (Dolomanov et al., 2009)'
_computing_structure_refinement 'ShelXL (Sheldrick, 2015)'
_computing_structure_solution 'olex2.solve (Bourhis et al., 2015)'
_diffrn_ambient_environment N~2~
_diffrn_ambient_temperature 120(2)
_diffrn_crystal_treatment 'flash frozen in gaseous N2'
_diffrn_detector 'CCD area detector'
_diffrn_detector_area_resol_mean 10.3613
_diffrn_detector_type 'Agilent Diffraction Atlas detector'
_diffrn_measured_fraction_theta_full 0.999
_diffrn_measured_fraction_theta_max 0.983
_diffrn_measurement_details
;
List of Runs (angles in degrees, time in seconds):

  # Type    Start    End  Width  t~exp~   \w     \q     \k     \f   Frames
#--------------------------------------------------------------------------
  1  \w    -50.00  34.00   2.00    2.00    --  -38.50  38.00  60.00   42
  2  \w    -76.00 -36.00   2.00    2.00    --  -38.50 125.00 -60.00   20
  3  \w   -125.00  21.00   2.00    2.00    --  -38.50   0.00-120.00   73
  4  \w     36.00  98.00   2.00    2.00    --   43.32-125.00-150.00   31
  5  \w     40.00  66.00   2.00    2.00    --  108.63 -77.00 -30.00   13
  6  \w     90.00 118.00   2.00    2.00    --  108.63 -77.00 -30.00   14
  7  \w     61.00  95.00   2.00    2.00    --  108.63 -45.00-120.00   17
  8  \w     53.00 107.00   2.00    2.00    --  108.63 -95.00-180.00   27
  9  \w     46.00  84.00   2.00    2.00    --  108.63 -30.00-150.00   19
 10  \w     32.00 110.00   2.00    2.00    --  108.63 -95.00 -90.00   39
 11  \w     38.00 108.00   2.00    2.00    --  108.63-125.00-180.00   35
 12  \w     24.00  50.00   2.00    2.00    --   43.32-125.00 -60.00   13
 13  \w     42.00 122.00   2.00    2.00    --  108.63-125.00  60.00   40
 14  \w     55.00  85.00   2.00    2.00    --  108.63 -30.00  90.00   15
 15  \w     71.00 177.00   2.00    2.00    --  108.63  15.00  60.00   53
 16  \w    132.00 178.00   2.00    2.00    --  108.63  30.00 -60.00   23
 17  \w    108.00 176.00   2.00    2.00    --  108.63 117.00-143.00   34
 18  \w     97.00 177.00   2.00    2.00    --  108.63  45.00 120.00   40
 19  \w     37.00  99.00   2.00    2.00    --  108.63 -45.00 150.00   31
;
_diffrn_measurement_device '\k-geometry diffractometer'
_diffrn_measurement_device_type 'SuperNova-Duo, Atlas'
_diffrn_measurement_method '\w scans'
_diffrn_measurement_specimen_support 'MiTeGen micromount'
_diffrn_orient_matrix_type 'CrysAlisPro convention (1999,Acta A55,543-557)'
_diffrn_orient_matrix_UB_11 0.0012543000
_diffrn_orient_matrix_UB_12 -0.1876211000
_diffrn_orient_matrix_UB_13 -0.0174433000
_diffrn_orient_matrix_UB_21 0.1468028000
_diffrn_orient_matrix_UB_22 0.0203470000
_diffrn_orient_matrix_UB_23 -0.0321551000
_diffrn_orient_matrix_UB_31 0.0949964000
_diffrn_orient_matrix_UB_32 -0.0289584000
_diffrn_orient_matrix_UB_33 0.0903111000
_diffrn_radiation_collimation 'focusing mirrors'
_diffrn_radiation_monochromator mirror
_diffrn_radiation_probe x-ray
_diffrn_radiation_type CuK\a
_diffrn_radiation_wavelength 1.54184
_diffrn_radiation_wavelength_determination fundamental
_diffrn_reflns_av_R_equivalents 0.0409
_diffrn_reflns_av_unetI/netI 0.0384
_diffrn_reflns_Laue_measured_fraction_full 0.999
_diffrn_reflns_Laue_measured_fraction_max 0.983
_diffrn_reflns_limit_h_max 11
_diffrn_reflns_limit_h_min -11
_diffrn_reflns_limit_k_max 10
_diffrn_reflns_limit_k_min -9
_diffrn_reflns_limit_l_max 20
_diffrn_reflns_limit_l_min -13
_diffrn_reflns_number 8229
_diffrn_reflns_point_group_measured_fraction_full 0.996
_diffrn_reflns_point_group_measured_fraction_max 0.958
_diffrn_reflns_theta_full 67.684
_diffrn_reflns_theta_max 75.749
_diffrn_reflns_theta_min 5.025
_diffrn_source 'microfocus sealed tube'
_diffrn_source_current 0.8
_diffrn_source_power 0.04
_diffrn_source_target Cu
_diffrn_source_type 'Agilent Diffraction microfocus tube'
_diffrn_source_voltage 50
_exptl_absorpt_coefficient_mu 3.592
_exptl_absorpt_correction_T_max 0.481
_exptl_absorpt_correction_T_min 0.242
_exptl_absorpt_correction_type gaussian
_exptl_absorpt_process_details
;
CrysAlisPro 1.171.38.41n (Rigaku Oxford Diffraction, 2015)
Numerical absorption correction based on gaussian integration over
            a multifaceted crystal model
Empirical absorption correction using spherical harmonics,
 implemented in SCALE3 ABSPACK scaling algorithm.
;
_exptl_crystal_colour 'clear colourless'
_exptl_crystal_colour_lustre clear
_exptl_crystal_colour_primary colourless
_exptl_crystal_density_diffrn 1.372
_exptl_crystal_description block
_exptl_crystal_F_000 496
_exptl_crystal_recrystallization_method
'slow diffusion of petroleum ether vapor into an ethyl acetate solution of the compound'
_exptl_crystal_size_max 0.703
_exptl_crystal_size_mid 0.479
_exptl_crystal_size_min 0.268
_refine_diff_density_max 0.417
_refine_diff_density_min -0.450
_refine_diff_density_rms 0.069
_refine_ls_abs_structure_details
;
 Flack x determined using 1893 quotients [(I+)-(I-)]/[(I+)+(I-)]
 (Parsons, Flack and Wagner, Acta Cryst. B69 (2013) 249-259).
;
_refine_ls_abs_structure_Flack -0.01(2)
_refine_ls_extinction_method none
_refine_ls_goodness_of_fit_ref 1.059
_refine_ls_hydrogen_treatment constr
_refine_ls_matrix_type full
_refine_ls_number_parameters 292
_refine_ls_number_reflns 4600
_refine_ls_number_restraints 1
_refine_ls_restrained_S_all 1.059
_refine_ls_R_factor_all 0.0512
_refine_ls_R_factor_gt 0.0501
_refine_ls_shift/su_max 0.000
_refine_ls_shift/su_mean 0.000
_refine_ls_structure_factor_coef Fsqd
_refine_ls_weighting_details 'w=1/[\s^2^(Fo^2^)+(0.0919P)^2^+0.2982P] where P=(Fo^2^+2Fc^2^)/3'
_refine_ls_weighting_scheme calc
_refine_ls_wR_factor_gt 0.1336
_refine_ls_wR_factor_ref 0.1354
_reflns_Friedel_coverage 0.815
_reflns_Friedel_fraction_full 0.993
_reflns_Friedel_fraction_max 0.929
_reflns_number_gt 4453
_reflns_number_total 4600
_reflns_threshold_expression 'I > 2\s(I)'
_cod_data_source_file c8cc03204a2.cif
_cod_data_source_block tlnnld
_cod_depositor_comments 'Adding full bibliography for 7121617--7121623.cif.'
_cod_database_code 7121618
_nottingham_internal_coll_name TLNNLD
_nottingham_internal_coll_number 16576
_nottingham_internal_coll_client TLNN/HWL
_nottingham_internal_coll_type custom
_nottingham_internal_coll_frame_method 'ofand \w scans'
_nottingham_internal_coll_frame_time 'degrees,, 2.00'
_nottingham_internal_coll_frame_width 'in, 2.00'
_nottingham_internal_coll_user pczwl
_nottingham_internal_coll_date 20/10/2016
_nottingham_internal_coll_location NOTTS
_nottingham_internal_coll_instrument 'SN, XDA 017/09'
_nottingham_internal_process_date 10/11/2016
_nottingham_internal_process_user pczwl
_nottingham_internal_solution_date 11/11/2016
_nottingham_internal_solution_user pczwl
_nottingham_internal_refinement_date 2/2/3017
_nottingham_internal_refinement_user pczwl
_nottingham_internal_validation_date 24/8/2017
_nottingham_internal_validation_user pczwl
_nottingham_internal_archive_date 24/8/2017
_shelx_shelxl_version_number 2017/1
_chemical_oxdiff_formula 'C24 H23 Cl2 N O3 S'
_chemical_oxdiff_usercomment 'TLNNLD #16576 SN-1059 IN FOMBLIN ON MICROMOUNT FOR TLNN/HWL'
_shelx_space_group_comment
;
The symmetry employed for this shelxl refinement is uniquely defined
by the following loop, which should always be used as a source of
symmetry information in preference to the above space-group names.
They are only intended as comments.
;
_shelx_estimated_absorpt_t_max 0.446
_shelx_estimated_absorpt_t_min 0.187
_reflns_odcompleteness_completeness 99.96
_reflns_odcompleteness_iscentric 1
_reflns_odcompleteness_theta 67.13
_olex2_refinement_description
;
1. Fixed Uiso
 At 1.2 times of:
  All C(H) groups, All C(H,H) groups
 At 1.5 times of:
  All C(H,H,H) groups
2. Others
 Sof(H17)=Sof(Cl23)=1-FVAR(1)
 Sof(H19)=Sof(Cl21)=FVAR(1)
3.a Ternary CH refined with riding coordinates:
 C4(H4), C5(H5)
3.b Secondary CH2 refined with riding coordinates:
 C6(H6A,H6B), C10(H10A,H10B)
3.c Aromatic/amide H refined with riding coordinates:
 C7(H7), C8(H8), C16(H16), C17(H17), C19(H19), C20(H20), C26(H26), C27(H27),
 C29(H29), C30(H30)
3.d X=CH2 refined with riding coordinates:
 C14(H14A,H14B)
3.e Idealised Me refined as rotating group:
 C12(H12B,H12A,H12C), C31(H31A,H31B,H31C)
;
_olex2_date_sample_data_collection 2016-11-10
_olex2_date_sample_submission 2016-10-07
_olex2_exptl_crystal_mounting_method "'in fomblin film on a micromount"
_olex2_submission_original_sample_id NH167
_olex2_submission_special_instructions 'No special instructions were received'
_oxdiff_exptl_absorpt_empirical_details
;
Empirical correction (ABSPACK) includes:
- Absorption correction using spherical harmonics
- Frame scaling
;
_oxdiff_exptl_absorpt_empirical_full_max 1.788
_oxdiff_exptl_absorpt_empirical_full_min 0.583

loop_
_space_group_symop_operation_xyz
'x, y, z'
'-x, y+1/2, -z'

loop_
_atom_site_label
_atom_site_type_symbol
_atom_site_fract_x
_atom_site_fract_y
_atom_site_fract_z
_atom_site_U_iso_or_equiv
_atom_site_adp_type
_atom_site_occupancy
_atom_site_site_symmetry_order
_atom_site_calc_flag
_atom_site_refinement_flags_posn
_atom_site_refinement_flags_occupancy
_atom_site_disorder_assembly
_atom_site_disorder_group
S1 S 0.64554(10) 0.81214(11) 0.43966(5) 0.0248(2) Uani 1 1 d . . . .
N2 N 0.5363(4) 0.8584(4) 0.3482(2) 0.0262(7) Uani 1 1 d . . . .
C3 C 0.3843(4) 0.7805(5) 0.3105(2) 0.0249(8) Uani 1 1 d . . . .
C4 C 0.3879(4) 0.7697(4) 0.2168(2) 0.0225(7) Uani 1 1 d . . . .
H4 H 0.282242 0.777300 0.181092 0.027 Uiso 1 1 calc R . . .
C5 C 0.4797(4) 0.9261(5) 0.2037(2) 0.0250(7) Uani 1 1 d . . . .
H5 H 0.414797 1.024855 0.207646 0.030 Uiso 1 1 calc R . . .
C6 C 0.6090(5) 0.9245(5) 0.2831(3) 0.0301(8) Uani 1 1 d . . . .
H6A H 0.693217 0.852047 0.275379 0.036 Uiso 1 1 calc R . . .
H6B H 0.648749 1.037593 0.297732 0.036 Uiso 1 1 calc R . . .
C7 C 0.3595(4) 0.6136(5) 0.3482(3) 0.0276(8) Uani 1 1 d . . . .
H7 H 0.339707 0.611680 0.403229 0.033 Uiso 1 1 calc R . . .
C8 C 0.3638(5) 0.4705(5) 0.3089(3) 0.0305(8) Uani 1 1 d . . . .
H8 H 0.335468 0.372726 0.334120 0.037 Uiso 1 1 calc R . . .
C9 C 0.4099(5) 0.4558(5) 0.2286(3) 0.0299(8) Uani 1 1 d . . . .
C10 C 0.4648(5) 0.6121(5) 0.1948(3) 0.0292(8) Uani 1 1 d . . . .
H10A H 0.447015 0.603278 0.132528 0.035 Uiso 1 1 calc R . . .
H10B H 0.575743 0.622032 0.217573 0.035 Uiso 1 1 calc R . . .
O11 O 0.4113(5) 0.3236(4) 0.1934(2) 0.0471(8) Uani 1 1 d . . . .
C12 C 0.2585(5) 0.8974(6) 0.3246(3) 0.0363(10) Uani 1 1 d . . . .
H12B H 0.265141 0.909590 0.385391 0.054 Uiso 1 1 calc GR . . .
H12A H 0.159117 0.851282 0.297364 0.054 Uiso 1 1 calc GR . . .
H12C H 0.270799 1.006113 0.300055 0.054 Uiso 1 1 calc GR . . .
C13 C 0.5224(5) 0.9341(5) 0.1196(3) 0.0267(8) Uani 1 1 d . . . .
C14 C 0.6647(5) 0.9268(6) 0.1087(3) 0.0370(9) Uani 1 1 d . . . .
H14A H 0.682956 0.932974 0.053443 0.044 Uiso 1 1 calc R . . .
H14B H 0.747438 0.915537 0.156308 0.044 Uiso 1 1 calc R . . .
C15 C 0.3921(4) 0.9519(5) 0.0447(2) 0.0256(7) Uani 1 1 d . . . .
C16 C 0.2692(5) 1.0537(5) 0.0482(3) 0.0308(8) Uani 1 1 d . . . .
H16 H 0.267931 1.112521 0.098668 0.037 Uiso 1 1 calc R . . .
C17 C 0.1489(5) 1.0700(6) -0.0213(3) 0.0363(9) Uani 1 1 d . . . .
H17 H 0.066624 1.141334 -0.018413 0.044 Uiso 0.055(5) 1 calc R P A 2
C18 C 0.1476(5) 0.9828(6) -0.0951(3) 0.0367(9) Uani 1 1 d . . . .
C19 C 0.2676(6) 0.8809(6) -0.0998(3) 0.0380(9) Uani 1 1 d . . . .
H19 H 0.267553 0.821782 -0.150446 0.046 Uiso 0.945(5) 1 calc R P A 1
C20 C 0.3895(5) 0.8649(5) -0.0300(3) 0.0310(8) Uani 1 1 d . . . .
H20 H 0.471793 0.793923 -0.033292 0.037 Uiso 1 1 calc R . . .
Cl21 Cl 0.00021(17) 1.1982(2) -0.01464(9) 0.0610(5) Uani 0.945(5) 1 d . P A 1
Cl22 Cl -0.00586(16) 0.9963(2) -0.18066(7) 0.0601(4) Uani 1 1 d . . . .
Cl23 Cl 0.242(2) 0.827(3) -0.1898(13) 0.048(7) Uani 0.055(5) 1 d . P A 2
O23 O 0.7493(4) 0.9478(4) 0.46189(19) 0.0347(7) Uani 1 1 d . . . .
O24 O 0.5495(3) 0.7670(4) 0.49452(17) 0.0311(6) Uani 1 1 d . . . .
C25 C 0.7538(4) 0.6379(5) 0.4250(2) 0.0220(7) Uani 1 1 d . . . .
C26 C 0.8898(4) 0.6583(5) 0.3988(2) 0.0260(8) Uani 1 1 d . . . .
H26 H 0.927559 0.766018 0.391756 0.031 Uiso 1 1 calc R . . .
C27 C 0.9680(4) 0.5194(5) 0.3833(2) 0.0276(8) Uani 1 1 d . . . .
H27 H 1.060202 0.532757 0.365277 0.033 Uiso 1 1 calc R . . .
C28 C 0.9160(4) 0.3611(5) 0.3934(2) 0.0257(8) Uani 1 1 d . . . .
C29 C 0.7824(4) 0.3424(5) 0.4225(2) 0.0262(8) Uani 1 1 d . . . .
H29 H 0.746642 0.234600 0.431380 0.031 Uiso 1 1 calc R . . .
C30 C 0.7021(4) 0.4807(5) 0.4385(2) 0.0234(7) Uani 1 1 d . . . .
H30 H 0.611856 0.467795 0.458561 0.028 Uiso 1 1 calc R . . .
C31 C 1.0002(5) 0.2106(6) 0.3733(3) 0.0362(9) Uani 1 1 d . . . .
H31A H 0.961736 0.179798 0.313870 0.054 Uiso 1 1 calc GR . . .
H31B H 0.984623 0.118289 0.409638 0.054 Uiso 1 1 calc GR . . .
H31C H 1.108871 0.235755 0.383235 0.054 Uiso 1 1 calc GR . . .

loop_
_atom_site_aniso_label
_atom_site_aniso_U_11
_atom_site_aniso_U_22
_atom_site_aniso_U_33
_atom_site_aniso_U_23
_atom_site_aniso_U_13
_atom_site_aniso_U_12
S1 0.0267(4) 0.0206(4) 0.0238(4) -0.0037(3) -0.0010(3) 0.0035(3)
N2 0.0261(15) 0.0235(15) 0.0252(16) -0.0015(12) -0.0021(12) -0.0025(12)
C3 0.0197(16) 0.027(2) 0.0252(17) -0.0010(14) -0.0009(13) 0.0026(14)
C4 0.0216(15) 0.0208(18) 0.0241(17) -0.0016(13) 0.0032(13) -0.0014(13)
C5 0.0282(17) 0.0193(16) 0.0250(17) -0.0008(13) 0.0012(14) 0.0024(14)
C6 0.0292(19) 0.0260(19) 0.031(2) 0.0023(15) -0.0023(16) -0.0065(15)
C7 0.0213(17) 0.035(2) 0.0250(18) 0.0034(15) 0.0029(14) -0.0045(15)
C8 0.0285(18) 0.031(2) 0.0300(19) 0.0042(16) 0.0024(15) -0.0075(15)
C9 0.0336(19) 0.0188(18) 0.036(2) -0.0004(15) 0.0060(16) -0.0018(14)
C10 0.036(2) 0.0209(18) 0.033(2) -0.0033(15) 0.0112(16) -0.0011(15)
O11 0.068(2) 0.0225(15) 0.054(2) -0.0047(14) 0.0208(17) -0.0043(15)
C12 0.032(2) 0.046(3) 0.029(2) -0.0034(18) 0.0043(16) 0.0148(19)
C13 0.0307(18) 0.0190(16) 0.0301(19) 0.0025(14) 0.0058(15) -0.0020(14)
C14 0.031(2) 0.040(2) 0.039(2) 0.0113(19) 0.0075(17) 0.0019(17)
C15 0.0291(18) 0.0205(17) 0.0279(18) 0.0020(14) 0.0079(15) -0.0010(14)
C16 0.034(2) 0.0273(19) 0.031(2) -0.0022(15) 0.0062(16) 0.0000(15)
C17 0.036(2) 0.041(2) 0.031(2) 0.0008(18) 0.0038(17) 0.0074(18)
C18 0.036(2) 0.047(3) 0.0236(19) 0.0020(18) -0.0001(16) 0.0014(19)
C19 0.046(2) 0.044(2) 0.026(2) -0.0030(18) 0.0113(17) 0.002(2)
C20 0.035(2) 0.031(2) 0.029(2) -0.0020(16) 0.0127(16) 0.0033(16)
Cl21 0.0489(8) 0.0788(11) 0.0460(8) -0.0173(7) -0.0085(6) 0.0374(7)
Cl22 0.0544(7) 0.0893(10) 0.0279(5) -0.0054(6) -0.0092(5) 0.0128(7)
Cl23 0.047(11) 0.061(15) 0.031(10) -0.011(9) 0.002(8) 0.003(10)
O23 0.0388(16) 0.0231(14) 0.0338(15) -0.0052(11) -0.0091(12) -0.0001(12)
O24 0.0321(14) 0.0376(16) 0.0237(13) -0.0055(11) 0.0066(11) 0.0104(12)
C25 0.0224(17) 0.0212(17) 0.0204(16) 0.0017(13) 0.0008(13) 0.0021(13)
C26 0.0233(17) 0.0255(19) 0.0268(18) 0.0027(14) 0.0009(14) -0.0044(14)
C27 0.0196(16) 0.035(2) 0.0275(18) 0.0009(16) 0.0043(14) 0.0007(15)
C28 0.0264(18) 0.0256(19) 0.0231(17) -0.0012(14) 0.0017(14) 0.0075(14)
C29 0.0276(17) 0.0211(19) 0.0284(18) 0.0007(13) 0.0031(14) -0.0007(14)
C30 0.0197(16) 0.0264(18) 0.0235(16) 0.0032(14) 0.0036(13) -0.0004(14)
C31 0.037(2) 0.036(2) 0.035(2) -0.0058(18) 0.0049(17) 0.0102(18)

loop_
_atom_type_symbol
_atom_type_description
_atom_type_scat_dispersion_real
_atom_type_scat_dispersion_imag
_atom_type_scat_source
C C 0.0181 0.0091 'International Tables Vol C Tables 4.2.6.8 and 6.1.1.4'
H H 0.0000 0.0000 'International Tables Vol C Tables 4.2.6.8 and 6.1.1.4'
N N 0.0311 0.0180 'International Tables Vol C Tables 4.2.6.8 and 6.1.1.4'
O O 0.0492 0.0322 'International Tables Vol C Tables 4.2.6.8 and 6.1.1.4'
S S 0.3331 0.5567 'International Tables Vol C Tables 4.2.6.8 and 6.1.1.4'
Cl Cl 0.3639 0.7018 'International Tables Vol C Tables 4.2.6.8 and 6.1.1.4'

loop_
_exptl_crystal_face_index_h
_exptl_crystal_face_index_k
_exptl_crystal_face_index_l
_exptl_crystal_face_perp_dist
0 1 -1 0.1914
2 1 8 0.2795
1 -2 9 0.2443
0 -4 7 0.2588
1 0 0 0.1058
-1 0 0 0.1618
-2 -1 10 0.2515
1 1 -10 0.3556
4 -4 -3 0.2127
-2 -3 8 0.2377
4 4 -3 0.1983
-3 -4 6 0.2441
-4 -2 -4 0.2144
-2 1 10 0.2677
-5 2 -2 0.2052
5 3 -3 0.1535
2 -2 -10 0.3629
1 -5 -5 0.2620
3 -5 0 0.2480
3 -3 6 0.2255

loop_
_geom_angle_atom_site_label_1
_geom_angle_atom_site_label_2
_geom_angle_atom_site_label_3
_geom_angle
N2 S1 C25 107.47(17)
O23 S1 N2 106.33(17)
O23 S1 C25 106.98(18)
O24 S1 N2 107.43(17)
O24 S1 O23 119.64(19)
O24 S1 C25 108.45(17)
C3 N2 S1 125.6(3)
C6 N2 S1 117.6(3)
C6 N2 C3 112.0(3)
N2 C3 C4 101.8(3)
N2 C3 C7 114.3(3)
N2 C3 C12 108.7(3)
C4 C3 C12 111.5(3)
C7 C3 C4 112.9(3)
C7 C3 C12 107.7(3)
C3 C4 H4 109.9
C3 C4 C5 102.9(3)
C5 C4 H4 109.9
C10 C4 C3 113.1(3)
C10 C4 H4 109.9
C10 C4 C5 111.0(3)
C4 C5 H5 107.4
C6 C5 C4 101.9(3)
C6 C5 H5 107.4
C13 C5 C4 114.5(3)
C13 C5 H5 107.4
C13 C5 C6 117.5(3)
N2 C6 C5 103.3(3)
N2 C6 H6A 111.1
N2 C6 H6B 111.1
C5 C6 H6A 111.1
C5 C6 H6B 111.1
H6A C6 H6B 109.1
C3 C7 H7 118.1
C8 C7 C3 123.8(3)
C8 C7 H7 118.1
C7 C8 H8 118.5
C7 C8 C9 123.1(4)
C9 C8 H8 118.5
C8 C9 C10 116.2(3)
O11 C9 C8 121.8(4)
O11 C9 C10 121.8(4)
C4 C10 H10A 108.7
C4 C10 H10B 108.7
C9 C10 C4 114.0(3)
C9 C10 H10A 108.7
C9 C10 H10B 108.7
H10A C10 H10B 107.6
C3 C12 H12B 109.5
C3 C12 H12A 109.5
C3 C12 H12C 109.5
H12B C12 H12A 109.5
H12B C12 H12C 109.5
H12A C12 H12C 109.5
C14 C13 C5 124.7(4)
C14 C13 C15 120.0(4)
C15 C13 C5 115.2(3)
C13 C14 H14A 120.0
C13 C14 H14B 120.0
H14A C14 H14B 120.0
C16 C15 C13 120.8(4)
C16 C15 C20 118.3(4)
C20 C15 C13 120.9(4)
C15 C16 H16 119.7
C17 C16 C15 120.6(4)
C17 C16 H16 119.7
C16 C17 H17 119.8
C16 C17 C18 120.5(4)
C16 C17 Cl21 119.1(3)
C18 C17 H17 119.8
C18 C17 Cl21 120.4(3)
C17 C18 Cl22 120.7(4)
C19 C18 C17 119.9(4)
C19 C18 Cl22 119.4(3)
C18 C19 H19 120.1
C18 C19 C20 119.7(4)
C18 C19 Cl23 106.1(10)
C20 C19 H19 120.1
C20 C19 Cl23 133.5(10)
C15 C20 H20 119.5
C19 C20 C15 120.9(4)
C19 C20 H20 119.5
C26 C25 S1 120.1(3)
C30 C25 S1 119.4(3)
C30 C25 C26 120.5(3)
C25 C26 H26 120.6
C27 C26 C25 118.8(3)
C27 C26 H26 120.6
C26 C27 H27 119.1
C26 C27 C28 121.8(3)
C28 C27 H27 119.1
C27 C28 C29 118.8(3)
C27 C28 C31 121.1(4)
C29 C28 C31 120.1(4)
C28 C29 H29 119.9
C30 C29 C28 120.2(3)
C30 C29 H29 119.9
C25 C30 C29 119.8(3)
C25 C30 H30 120.1
C29 C30 H30 120.1
C28 C31 H31A 109.5
C28 C31 H31B 109.5
C28 C31 H31C 109.5
H31A C31 H31B 109.5
H31A C31 H31C 109.5
H31B C31 H31C 109.5

loop_
_geom_bond_atom_site_label_1
_geom_bond_atom_site_label_2
_geom_bond_distance
S1 N2 1.629(3)
S1 O23 1.434(3)
S1 O24 1.425(3)
S1 C25 1.760(4)
N2 C3 1.509(4)
N2 C6 1.465(5)
C3 C4 1.532(5)
C3 C7 1.516(6)
C3 C12 1.534(5)
C4 H4 1.0000
C4 C5 1.552(5)
C4 C10 1.529(5)
C5 H5 1.0000
C5 C6 1.531(5)
C5 C13 1.503(5)
C6 H6A 0.9900
C6 H6B 0.9900
C7 H7 0.9500
C7 C8 1.324(6)
C8 H8 0.9500
C8 C9 1.462(6)
C9 C10 1.503(5)
C9 O11 1.212(5)
C10 H10A 0.9900
C10 H10B 0.9900
C12 H12B 0.9800
C12 H12A 0.9800
C12 H12C 0.9800
C13 C14 1.338(6)
C13 C15 1.495(5)
C14 H14A 0.9500
C14 H14B 0.9500
C15 C16 1.393(6)
C15 C20 1.397(5)
C16 H16 0.9500
C16 C17 1.384(6)
C17 H17 0.9500
C17 C18 1.387(6)
C17 Cl21 1.719(5)
C18 C19 1.377(7)
C18 Cl22 1.730(4)
C19 H19 0.9500
C19 C20 1.396(6)
C19 Cl23 1.49(2)
C20 H20 0.9500
C25 C26 1.398(5)
C25 C30 1.386(5)
C26 H26 0.9500
C26 C27 1.378(6)
C27 H27 0.9500
C27 C28 1.383(6)
C28 C29 1.402(5)
C28 C31 1.508(5)
C29 H29 0.9500
C29 C30 1.387(5)
C30 H30 0.9500
C31 H31A 0.9800
C31 H31B 0.9800
C31 H31C 0.9800

loop_
_geom_torsion_atom_site_label_1
_geom_torsion_atom_site_label_2
_geom_torsion_atom_site_label_3
_geom_torsion_atom_site_label_4
_geom_torsion
S1 N2 C3 C4 -142.2(3)
S1 N2 C3 C7 -20.2(4)
S1 N2 C3 C12 100.1(4)
S1 N2 C6 C5 171.0(3)
S1 C25 C26 C27 -176.5(3)
S1 C25 C30 C29 176.4(3)
N2 S1 C25 C26 85.7(3)
N2 S1 C25 C30 -93.4(3)
N2 C3 C4 C5 -33.6(3)
N2 C3 C4 C10 86.2(4)
N2 C3 C7 C8 -105.9(4)
C3 N2 C6 C5 14.2(4)
C3 C4 C5 C6 42.9(3)
C3 C4 C5 C13 170.9(3)
C3 C4 C10 C9 48.5(5)
C3 C7 C8 C9 7.2(6)
C4 C3 C7 C8 9.8(5)
C4 C5 C6 N2 -34.6(4)
C4 C5 C13 C14 -114.1(5)
C4 C5 C13 C15 66.0(4)
C5 C4 C10 C9 163.5(3)
C5 C13 C15 C16 39.3(5)
C5 C13 C15 C20 -139.7(4)
C6 N2 C3 C4 12.4(4)
C6 N2 C3 C7 134.4(3)
C6 N2 C3 C12 -105.3(4)
C6 C5 C13 C14 5.5(6)
C6 C5 C13 C15 -174.3(3)
C7 C3 C4 C5 -156.5(3)
C7 C3 C4 C10 -36.7(4)
C7 C8 C9 C10 4.5(6)
C7 C8 C9 O11 -179.1(4)
C8 C9 C10 C4 -32.3(5)
C10 C4 C5 C6 -78.3(4)
C10 C4 C5 C13 49.7(4)
O11 C9 C10 C4 151.3(4)
C12 C3 C4 C5 82.2(4)
C12 C3 C4 C10 -158.0(3)
C12 C3 C7 C8 133.3(4)
C13 C5 C6 N2 -160.7(3)
C13 C15 C16 C17 179.9(4)
C13 C15 C20 C19 179.8(4)
C14 C13 C15 C16 -140.5(5)
C14 C13 C15 C20 40.5(6)
C15 C16 C17 C18 1.1(7)
C15 C16 C17 Cl21 -179.5(3)
C16 C15 C20 C19 0.7(6)
C16 C17 C18 C19 -0.9(7)
C16 C17 C18 Cl22 177.4(4)
C17 C18 C19 C20 0.5(7)
C17 C18 C19 Cl23 -171.7(11)
C18 C19 C20 C15 -0.5(7)
C20 C15 C16 C17 -1.0(6)
Cl21 C17 C18 C19 179.7(4)
Cl21 C17 C18 Cl22 -2.0(6)
Cl22 C18 C19 C20 -177.8(4)
Cl22 C18 C19 Cl23 10.0(12)
Cl23 C19 C20 C15 169.2(15)
O23 S1 N2 C3 -161.6(3)
O23 S1 N2 C6 45.1(3)
O23 S1 C25 C26 -28.2(4)
O23 S1 C25 C30 152.7(3)
O24 S1 N2 C3 -32.4(3)
O24 S1 N2 C6 174.3(3)
O24 S1 C25 C26 -158.5(3)
O24 S1 C25 C30 22.4(3)
C25 S1 N2 C3 84.1(3)
C25 S1 N2 C6 -69.2(3)
C25 C26 C27 C28 -0.3(6)
C26 C25 C30 C29 -2.7(5)
C26 C27 C28 C29 -2.0(6)
C26 C27 C28 C31 177.9(4)
C27 C28 C29 C30 1.9(6)
C28 C29 C30 C25 0.4(5)
C30 C25 C26 C27 2.6(6)
C31 C28 C29 C30 -177.9(4)

loop_
_exptl_oxdiff_crystal_face_indexfrac_h
_exptl_oxdiff_crystal_face_indexfrac_k
_exptl_oxdiff_crystal_face_indexfrac_l
_exptl_oxdiff_crystal_face_x
_exptl_oxdiff_crystal_face_y
_exptl_oxdiff_crystal_face_z
-0.0008 1.0008 -0.9927 -0.1705 0.0522 -0.1187
2.0129 0.9979 7.9889 -0.3241 0.0589 0.8838
1.0114 -2.0050 8.9696 0.2210 -0.1807 0.9642
0.0068 -4.0055 6.9629 0.6301 -0.3044 0.7455
1.0017 0.0018 0.0028 0.0009 0.1470 0.0954
-1.0017 -0.0018 -0.0028 -0.0009 -0.1470 -0.0954
-1.9921 -1.0111 9.9632 0.0134 -0.6334 0.7398
0.9904 1.0092 -9.9660 -0.0143 0.4864 -0.8352
4.0018 -3.9909 -2.9993 0.8061 0.6027 0.2249
-1.9951 -3.0098 7.9593 0.4234 -0.6101 0.6164
4.0045 4.0099 -2.9624 -0.6956 0.7647 -0.0033
-2.9993 -4.0103 5.9572 0.6447 -0.7135 0.3692
-4.0119 -2.0046 -4.0097 0.4410 -0.5008 -0.6852
-1.9914 0.9891 9.9724 -0.3620 -0.5929 0.6828
-5.0099 1.9926 -1.9994 -0.3453 -0.6306 -0.7142
5.0058 3.0116 -2.9643 -0.5071 0.8915 0.1206
1.9911 -1.9892 -9.9770 0.5498 0.5726 -0.6543
0.9942 -4.9950 -5.0070 1.0258 0.2053 -0.2131
3.0033 -4.9950 -0.0147 0.9412 0.3397 0.4286
3.0109 -2.9992 5.9785 0.4622 0.1887 0.9128
